data_4106055
loop_
_publ_author_name
'Keiji Mori'
'Kensuke Ehara'
'Kazuki Kurihara'
'Takahiko Akiyama'

_publ_section_title
;
 Selective Activation of Enantiotopic C(sp3)-Hydrogen by Means of Chiral
 Phosphoric Acid: Asymmetric Synthesis of Tetrahydroquinoline Derivatives
;
_journal_name_full 'Journal of the American Chemical Society'
_journal_page_first 6166
_journal_page_last 6169
_journal_paper_doi 10.1021/ja2014955
_journal_volume 133
_journal_year 2011
_chemical_absolute_configuration ad
_chemical_formula_sum 'C21 H22 Br N O4'
_chemical_formula_weight 432.31
_chemical_name_systematic
; 
 ? 
;
_space_group_IT_number 19
_symmetry_cell_setting orthorhombic
_symmetry_space_group_name_Hall 'P 2ac 2ab'
_symmetry_space_group_name_H-M 'P 21 21 21'
_atom_sites_solution_hydrogens geom
_atom_sites_solution_primary direct
_atom_sites_solution_secondary difmap
_audit_creation_method SHELXL-97
_cell_angle_alpha 90.00
_cell_angle_beta 90.00
_cell_angle_gamma 90.00
_cell_formula_units_Z 4
_cell_length_a 9.0827(12)
_cell_length_b 11.2356(14)
_cell_length_c 18.831(2)
_cell_measurement_reflns_used 6024
_cell_measurement_temperature 123
_cell_measurement_theta_max 27.55
_cell_measurement_theta_min 2.49
_cell_volume 1921.7(4)
_computing_cell_refinement 'APEX2 (Bruker AXS, 2006)'
_computing_data_collection 'APEX2 (Bruker AXS, 2006)'
_computing_data_reduction 'SAINT (Bruker AXS, 2004)'
_computing_molecular_graphics 'XSHEL (Bruker AXS,2002)'
_computing_publication_material 'XCIF (Bruker AXS, 2001)'
_computing_structure_refinement 'SHELXL-97 (Sheldrick, 1997)'
_computing_structure_solution 'SHELXS-97 (Sheldrick, 1997)'
_diffrn_ambient_temperature 123
_diffrn_detector_area_resol_mean 8.333
_diffrn_measured_fraction_theta_full 0.989
_diffrn_measured_fraction_theta_max 0.989
_diffrn_measurement_device_type 'Bruker APEXII CCD area detector'
_diffrn_measurement_method 'phi and omega scans'
_diffrn_radiation_monochromator 'Bruker Helios multilayer confocal mirror'
_diffrn_radiation_source 'Bruker TXS fine-focus rotating anode'
_diffrn_radiation_type MoK\a
_diffrn_radiation_wavelength 0.71073
_diffrn_reflns_av_R_equivalents 0.0322
_diffrn_reflns_av_sigmaI/netI 0.0547
_diffrn_reflns_limit_h_max 11
_diffrn_reflns_limit_h_min -11
_diffrn_reflns_limit_k_max 13
_diffrn_reflns_limit_k_min -14
_diffrn_reflns_limit_l_max 18
_diffrn_reflns_limit_l_min -24
_diffrn_reflns_number 10651
_diffrn_reflns_theta_full 27.55
_diffrn_reflns_theta_max 27.55
_diffrn_reflns_theta_min 2.11
_exptl_absorpt_coefficient_mu 2.166
_exptl_absorpt_correction_T_max 0.6712
_exptl_absorpt_correction_T_min 0.6135
_exptl_absorpt_correction_type empirical
_exptl_absorpt_process_details
;
SADABS Sheldrick 1996
;
_exptl_crystal_colour colorless
_exptl_crystal_density_diffrn 1.494
_exptl_crystal_description block
_exptl_crystal_F_000 888
_exptl_crystal_size_max 0.25
_exptl_crystal_size_mid 0.25
_exptl_crystal_size_min 0.20
_refine_diff_density_max 0.508
_refine_diff_density_min -0.404
_refine_diff_density_rms 0.056
_refine_ls_abs_structure_details 'Flack H D (1983), Acta Cryst. A39, 876-881'
_refine_ls_abs_structure_Flack 0.014(6)
_refine_ls_extinction_method none
_refine_ls_goodness_of_fit_ref 1.003
_refine_ls_hydrogen_treatment constr
_refine_ls_matrix_type full
_refine_ls_number_parameters 248
_refine_ls_number_reflns 4298
_refine_ls_number_restraints 0
_refine_ls_restrained_S_all 1.003
_refine_ls_R_factor_all 0.0311
_refine_ls_R_factor_gt 0.0278
_refine_ls_shift/su_max 0.004
_refine_ls_shift/su_mean 0.000
_refine_ls_structure_factor_coef Fsqd
_refine_ls_weighting_details 'calc w=1/[\s^2^(Fo^2^)+(0.0158P)^2^+0.0000P] where P=(Fo^2^+2Fc^2^)/3'
_refine_ls_weighting_scheme calc
_refine_ls_wR_factor_gt 0.0642
_refine_ls_wR_factor_ref 0.0653
_reflns_number_gt 3968
_reflns_number_total 4298
_reflns_threshold_expression >2sigma(I)
_cod_data_source_file ja2014955_si_002.cif
_cod_data_source_block shelxl
_cod_original_sg_symbol_H-M 'P 21 21 21 '
_cod_database_code 4106055

loop_
_symmetry_equiv_pos_as_xyz
'x, y, z'
'-x+1/2, -y, z+1/2'
'-x, y+1/2, -z+1/2'
'x+1/2, -y+1/2, -z'

loop_
_atom_site_label
_atom_site_type_symbol
_atom_site_fract_x
_atom_site_fract_y
_atom_site_fract_z
_atom_site_U_iso_or_equiv
_atom_site_adp_type
_atom_site_occupancy
_atom_site_symmetry_multiplicity
_atom_site_calc_flag
_atom_site_refinement_flags
Br1 Br 0.89339(2) 0.66200(2) 1.008963(12) 0.03462(8) Uani 1 1 d .
C1 C 0.8014(2) 1.05019(18) 0.71888(11) 0.0220(4) Uani 1 1 d .
C2 C 0.6492(2) 1.00867(17) 0.75185(10) 0.0200(4) Uani 1 1 d .
C3 C 0.6634(2) 0.87910(17) 0.77913(11) 0.0205(4) Uani 1 1 d .
H3A H 0.5690 0.8535 0.8005 0.025 Uiso 1 1 calc R
H3B H 0.6857 0.8254 0.7389 0.025 Uiso 1 1 calc R
C4 C 0.7839(2) 0.87119(17) 0.83346(10) 0.0194(4) Uani 1 1 d .
C5 C 0.7779(2) 0.78902(17) 0.88876(11) 0.0204(4) Uani 1 1 d .
H5 H 0.6957 0.7372 0.8929 0.024 Uiso 1 1 calc R
C6 C 0.8914(2) 0.78275(17) 0.93759(10) 0.0228(4) Uani 1 1 d .
C7 C 1.0083(2) 0.86081(19) 0.93446(11) 0.0264(5) Uani 1 1 d .
H7 H 1.0837 0.8579 0.9694 0.032 Uiso 1 1 calc R
C8 C 1.0151(2) 0.94322(19) 0.88015(11) 0.0250(5) Uani 1 1 d .
H8 H 1.0951 0.9976 0.8785 0.030 Uiso 1 1 calc R
C9 C 0.9065(2) 0.94837(17) 0.82743(10) 0.0199(4) Uani 1 1 d .
C10 C 1.0659(2) 1.0722(2) 0.75324(12) 0.0298(5) Uani 1 1 d .
H10A H 1.0854 1.1441 0.7812 0.045 Uiso 1 1 calc R
H10B H 1.0702 1.0915 0.7025 0.045 Uiso 1 1 calc R
H10C H 1.1401 1.0117 0.7643 0.045 Uiso 1 1 calc R
C11 C 0.8002(3) 1.18463(18) 0.70219(12) 0.0301(5) Uani 1 1 d .
H11A H 0.8003 1.2298 0.7467 0.045 Uiso 1 1 calc R
H11B H 0.7118 1.2043 0.6748 0.045 Uiso 1 1 calc R
H11C H 0.8879 1.2051 0.6744 0.045 Uiso 1 1 calc R
C12 C 0.8283(2) 0.97667(18) 0.65064(11) 0.0252(4) Uani 1 1 d .
C13 C 0.7613(3) 1.0065(2) 0.58644(12) 0.0340(5) Uani 1 1 d .
H13 H 0.7045 1.0773 0.5833 0.041 Uiso 1 1 calc R
C14 C 0.7762(3) 0.9339(2) 0.52666(12) 0.0405(6) Uani 1 1 d .
H14 H 0.7265 0.9533 0.4838 0.049 Uiso 1 1 calc R
C15 C 0.8645(3) 0.8328(2) 0.53037(12) 0.0403(6) Uani 1 1 d .
H15 H 0.8748 0.7827 0.4900 0.048 Uiso 1 1 calc R
C16 C 0.9371(3) 0.8053(2) 0.59248(13) 0.0363(6) Uani 1 1 d .
H16 H 1.0000 0.7379 0.5944 0.044 Uiso 1 1 calc R
C17 C 0.9185(2) 0.87611(19) 0.65254(12) 0.0289(5) Uani 1 1 d .
H17 H 0.9678 0.8557 0.6953 0.035 Uiso 1 1 calc R
C18 C 0.5272(2) 1.02368(17) 0.69653(11) 0.0221(4) Uani 1 1 d .
C19 C 0.3582(2) 0.9318(2) 0.61951(12) 0.0299(5) Uani 1 1 d .
H19A H 0.2849 0.9900 0.6353 0.045 Uiso 1 1 calc R
H19B H 0.3104 0.8547 0.6119 0.045 Uiso 1 1 calc R
H19C H 0.4029 0.9590 0.5750 0.045 Uiso 1 1 calc R
C20 C 0.6014(2) 1.08447(16) 0.81597(10) 0.0207(4) Uani 1 1 d .
C21 C 0.3950(3) 1.13382(19) 0.88645(11) 0.0290(5) Uani 1 1 d .
H21A H 0.4330 1.1032 0.9316 0.044 Uiso 1 1 calc R
H21B H 0.2876 1.1260 0.8856 0.044 Uiso 1 1 calc R
H21C H 0.4219 1.2179 0.8815 0.044 Uiso 1 1 calc R
N1 N 0.91903(19) 1.02638(15) 0.77078(9) 0.0235(4) Uani 1 1 d .
O1 O 0.48246(18) 1.11856(14) 0.67686(9) 0.0326(4) Uani 1 1 d .
O2 O 0.47128(16) 0.91964(12) 0.67316(7) 0.0239(3) Uani 1 1 d .
O3 O 0.67840(16) 1.14729(13) 0.85175(8) 0.0255(3) Uani 1 1 d .
O4 O 0.45783(16) 1.06648(14) 0.82839(8) 0.0285(4) Uani 1 1 d .

loop_
_atom_site_aniso_label
_atom_site_aniso_U_11
_atom_site_aniso_U_22
_atom_site_aniso_U_33
_atom_site_aniso_U_23
_atom_site_aniso_U_13
_atom_site_aniso_U_12
Br1 0.02629(11) 0.04166(13) 0.03591(13) 0.01717(10) -0.00355(9) 0.00116(10)
C1 0.0276(11) 0.0161(9) 0.0222(10) 0.0012(8) 0.0002(8) -0.0007(8)
C2 0.0258(11) 0.0130(9) 0.0211(10) 0.0001(8) 0.0004(8) 0.0004(7)
C3 0.0250(10) 0.0147(9) 0.0217(10) 0.0008(8) -0.0017(8) -0.0007(8)
C4 0.0212(10) 0.0157(9) 0.0213(10) -0.0030(7) 0.0023(8) 0.0020(7)
C5 0.0198(10) 0.0183(9) 0.0230(11) -0.0005(8) 0.0021(8) 0.0009(8)
C6 0.0247(10) 0.0222(9) 0.0214(10) 0.0018(8) 0.0038(10) 0.0041(9)
C7 0.0244(11) 0.0289(12) 0.0259(11) -0.0012(9) -0.0049(8) 0.0033(8)
C8 0.0201(11) 0.0237(11) 0.0313(12) -0.0036(9) 0.0008(9) -0.0047(8)
C9 0.0218(10) 0.0156(9) 0.0222(10) -0.0014(7) 0.0039(9) 0.0010(8)
C10 0.0296(12) 0.0245(11) 0.0353(13) 0.0024(10) 0.0056(9) -0.0079(9)
C11 0.0375(13) 0.0202(11) 0.0327(12) 0.0046(9) 0.0034(10) -0.0022(9)
C12 0.0305(11) 0.0214(10) 0.0237(11) -0.0004(8) 0.0054(9) -0.0044(9)
C13 0.0406(13) 0.0369(13) 0.0245(12) 0.0039(10) 0.0036(10) 0.0006(11)
C14 0.0515(16) 0.0500(15) 0.0201(12) -0.0025(11) 0.0050(11) -0.0089(12)
C15 0.0536(16) 0.0387(13) 0.0284(12) -0.0084(11) 0.0154(10) -0.0160(12)
C16 0.0463(15) 0.0217(11) 0.0410(14) -0.0070(10) 0.0178(11) -0.0062(10)
C17 0.0352(13) 0.0239(10) 0.0275(11) -0.0016(8) 0.0068(10) -0.0047(9)
C18 0.0280(11) 0.0169(10) 0.0215(11) -0.0008(8) 0.0005(9) 0.0029(8)
C19 0.0336(13) 0.0265(11) 0.0296(12) -0.0005(10) -0.0131(9) 0.0018(9)
C20 0.0243(10) 0.0155(9) 0.0222(10) 0.0023(7) -0.0014(10) 0.0034(9)
C21 0.0239(10) 0.0338(12) 0.0295(11) -0.0090(9) 0.0038(9) -0.0026(10)
N1 0.0247(10) 0.0219(8) 0.0240(9) 0.0008(7) 0.0025(7) -0.0052(7)
O1 0.0411(10) 0.0197(7) 0.0368(9) -0.0013(7) -0.0110(8) 0.0069(7)
O2 0.0293(8) 0.0181(7) 0.0243(8) -0.0016(6) -0.0078(6) 0.0025(6)
O3 0.0269(7) 0.0229(8) 0.0267(8) -0.0060(6) -0.0004(6) -0.0007(6)
O4 0.0239(8) 0.0302(8) 0.0314(9) -0.0110(7) 0.0023(7) -0.0021(7)

loop_
_atom_type_symbol
_atom_type_description
_atom_type_scat_dispersion_real
_atom_type_scat_dispersion_imag
_atom_type_scat_source
C C 0.0033 0.0016 'International Tables Vol C Tables 4.2.6.8 and 6.1.1.4'
H H 0.0000 0.0000 'International Tables Vol C Tables 4.2.6.8 and 6.1.1.4'
N N 0.0061 0.0033 'International Tables Vol C Tables 4.2.6.8 and 6.1.1.4'
O O 0.0106 0.0060 'International Tables Vol C Tables 4.2.6.8 and 6.1.1.4'
Br Br -0.2901 2.4595 'International Tables Vol C Tables 4.2.6.8 and 6.1.1.4'

loop_
_geom_angle_atom_site_label_1
_geom_angle_atom_site_label_2
_geom_angle_atom_site_label_3
_geom_angle
N1 C1 C11 108.54(17)
N1 C1 C12 109.84(17)
C11 C1 C12 110.77(17)
N1 C1 C2 108.62(15)
C11 C1 C2 111.23(18)
C12 C1 C2 107.83(16)
C18 C2 C20 105.59(16)
C18 C2 C3 112.94(16)
C20 C2 C3 106.46(16)
C18 C2 C1 109.40(15)
C20 C2 C1 112.96(17)
C3 C2 C1 109.49(16)
C4 C3 C2 110.03(16)
C4 C3 H3A 109.7
C2 C3 H3A 109.7
C4 C3 H3B 109.7
C2 C3 H3B 109.7
H3A C3 H3B 108.2
C5 C4 C9 119.78(18)
C5 C4 C3 121.37(18)
C9 C4 C3 118.84(17)
C6 C5 C4 120.12(19)
C6 C5 H5 119.9
C4 C5 H5 119.9
C7 C6 C5 120.88(18)
C7 C6 Br1 118.33(15)
C5 C6 Br1 120.75(16)
C6 C7 C8 119.50(19)
C6 C7 H7 120.3
C8 C7 H7 120.3
C7 C8 C9 121.41(19)
C7 C8 H8 119.3
C9 C8 H8 119.3
N1 C9 C8 120.92(18)
N1 C9 C4 120.94(18)
C8 C9 C4 118.14(18)
N1 C10 H10A 109.5
N1 C10 H10B 109.5
H10A C10 H10B 109.5
N1 C10 H10C 109.5
H10A C10 H10C 109.5
H10B C10 H10C 109.5
C1 C11 H11A 109.5
C1 C11 H11B 109.5
H11A C11 H11B 109.5
C1 C11 H11C 109.5
H11A C11 H11C 109.5
H11B C11 H11C 109.5
C13 C12 C17 118.2(2)
C13 C12 C1 121.52(19)
C17 C12 C1 120.2(2)
C12 C13 C14 121.1(2)
C12 C13 H13 119.5
C14 C13 H13 119.5
C15 C14 C13 119.5(2)
C15 C14 H14 120.3
C13 C14 H14 120.3
C16 C15 C14 120.1(2)
C16 C15 H15 120.0
C14 C15 H15 120.0
C15 C16 C17 120.2(2)
C15 C16 H16 119.9
C17 C16 H16 119.9
C16 C17 C12 120.8(2)
C16 C17 H17 119.6
C12 C17 H17 119.6
O1 C18 O2 122.8(2)
O1 C18 C2 123.60(19)
O2 C18 C2 113.54(16)
O2 C19 H19A 109.5
O2 C19 H19B 109.5
H19A C19 H19B 109.5
O2 C19 H19C 109.5
H19A C19 H19C 109.5
H19B C19 H19C 109.5
O3 C20 O4 123.89(19)
O3 C20 C2 126.9(2)
O4 C20 C2 109.13(16)
O4 C21 H21A 109.5
O4 C21 H21B 109.5
H21A C21 H21B 109.5
O4 C21 H21C 109.5
H21A C21 H21C 109.5
H21B C21 H21C 109.5
C9 N1 C10 118.06(17)
C9 N1 C1 124.48(17)
C10 N1 C1 116.51(16)
C18 O2 C19 114.41(16)
C20 O4 C21 115.90(16)

loop_
_geom_bond_atom_site_label_1
_geom_bond_atom_site_label_2
_geom_bond_distance
Br1 C6 1.9098(19)
C1 N1 1.473(3)
C1 C11 1.543(3)
C1 C12 1.547(3)
C1 C2 1.586(3)
C2 C18 1.530(3)
C2 C20 1.540(3)
C2 C3 1.549(3)
C3 C4 1.501(3)
C3 H3A 0.9900
C3 H3B 0.9900
C4 C5 1.393(3)
C4 C9 1.416(3)
C5 C6 1.383(3)
C5 H5 0.9500
C6 C7 1.379(3)
C7 C8 1.381(3)
C7 H7 0.9500
C8 C9 1.401(3)
C8 H8 0.9500
C9 N1 1.385(2)
C10 N1 1.467(3)
C10 H10A 0.9800
C10 H10B 0.9800
C10 H10C 0.9800
C11 H11A 0.9800
C11 H11B 0.9800
C11 H11C 0.9800
C12 C13 1.394(3)
C12 C17 1.396(3)
C13 C14 1.396(3)
C13 H13 0.9500
C14 C15 1.392(4)
C14 H14 0.9500
C15 C16 1.377(4)
C15 H15 0.9500
C16 C17 1.393(3)
C16 H16 0.9500
C17 H17 0.9500
C18 O1 1.200(2)
C18 O2 1.348(2)
C19 O2 1.447(2)
C19 H19A 0.9800
C19 H19B 0.9800
C19 H19C 0.9800
C20 O3 1.201(2)
C20 O4 1.340(3)
C21 O4 1.447(2)
C21 H21A 0.9800
C21 H21B 0.9800
C21 H21C 0.9800
